data_2221207
loop_
_publ_author_name
'Gowda, B. Thimme'
'Foro, Sabine'
'Saraswathi, B. S.'
'Terao, Hiromitsu'
'Fuess, Hartmut'

_publ_section_title
;
 <i>N</i>-(2,6-Dimethylphenyl)succinamic acid
;
_journal_coeditor_code TK2369
_journal_issue 3
_journal_name_full 'Acta Crystallographica Section E'
_journal_page_first o466
_journal_paper_doi 10.1107/S1600536809003833
_journal_volume 65
_journal_year 2009
_chemical_formula_moiety 'C12 H15 N O3'
_chemical_formula_sum 'C12 H15 N O3'
_chemical_formula_weight 221.25
_chemical_name_common '<i>N</i>-(2,6-Dimethylphenyl)succinamic acid'
_chemical_name_systematic
;
3-[(2,6-dimethylphenyl)aminocarbonyl]propionic acid
;
_space_group_IT_number 14
_symmetry_cell_setting monoclinic
_symmetry_space_group_name_Hall '-P 2yn'
_symmetry_space_group_name_H-M 'P 1 21/n 1'
_atom_sites_solution_hydrogens geom
_atom_sites_solution_primary direct
_atom_sites_solution_secondary difmap
_audit_creation_method SHELXL-97
_cell_angle_alpha 90
_cell_angle_beta 111.160(10)
_cell_angle_gamma 90
_cell_formula_units_Z 4
_cell_length_a 7.9633(8)
_cell_length_b 19.889(2)
_cell_length_c 7.9822(8)
_cell_measurement_reflns_used 3013
_cell_measurement_temperature 299(2)
_cell_measurement_theta_max 28.0
_cell_measurement_theta_min 2.7
_cell_volume 1179.0(2)
_computing_cell_refinement
;
CrysAlis RED (Oxford Diffraction, 2007)
;
_computing_data_collection
;
CrysAlis CCD (Oxford Diffraction, 2004)
;
_computing_data_reduction
;
CrysAlis RED (Oxford Diffraction, 2004)
;
_computing_molecular_graphics 'PLATON (Spek, 2003)'
_computing_publication_material 'SHELXL97 (Sheldrick, 2008)'
_computing_structure_refinement 'SHELXL97 (Sheldrick, 2008)'
_computing_structure_solution 'SHELXS97 (Sheldrick, 2008)'
_diffrn_ambient_temperature 100(2)
_diffrn_measured_fraction_theta_full 0.997
_diffrn_measured_fraction_theta_max 0.997
_diffrn_measurement_device_type
;
Oxford Diffraction Xcalibur diffractometer with a Sapphire CCD detector
;
_diffrn_measurement_method
;
Rotation method data acquisition using \w and \f
;
_diffrn_radiation_monochromator graphite
_diffrn_radiation_source 'fine-focus sealed tube'
_diffrn_radiation_type MoK\a
_diffrn_radiation_wavelength 0.71073
_diffrn_reflns_av_R_equivalents 0.017
_diffrn_reflns_av_sigmaI/netI 0.016
_diffrn_reflns_limit_h_max 9
_diffrn_reflns_limit_h_min -9
_diffrn_reflns_limit_k_max 24
_diffrn_reflns_limit_k_min -24
_diffrn_reflns_limit_l_max 9
_diffrn_reflns_limit_l_min -8
_diffrn_reflns_number 6777
_diffrn_reflns_theta_full 26.4
_diffrn_reflns_theta_max 26.4
_diffrn_reflns_theta_min 2.9
_diffrn_standards_decay_% 0
_exptl_absorpt_coefficient_mu 0.090
_exptl_absorpt_correction_T_max 0.966
_exptl_absorpt_correction_T_min 0.958
_exptl_absorpt_correction_type multi-scan
_exptl_absorpt_process_details '(CrysAlis RED; Oxford Diffraction, 2007)'
_exptl_crystal_colour colourless
_exptl_crystal_density_diffrn 1.246
_exptl_crystal_density_method 'not measured'
_exptl_crystal_description prism
_exptl_crystal_F_000 472
_exptl_crystal_size_max 0.50
_exptl_crystal_size_mid 0.48
_exptl_crystal_size_min 0.40
_refine_diff_density_max 0.19
_refine_diff_density_min -0.17
_refine_ls_extinction_coef 0.017(4)
_refine_ls_extinction_expression Fc^*^=kFc[1+0.001xFc^2^\l^3^/sin(2\q)]^-1/4^
_refine_ls_extinction_method 'SHELXL97 (Sheldrick, 2008)'
_refine_ls_goodness_of_fit_ref 1.051
_refine_ls_hydrogen_treatment mixed
_refine_ls_matrix_type full
_refine_ls_number_parameters 154
_refine_ls_number_reflns 2391
_refine_ls_number_restraints 0
_refine_ls_restrained_S_all 1.05
_refine_ls_R_factor_all 0.058
_refine_ls_R_factor_gt 0.043
_refine_ls_shift/su_max 0.03
_refine_ls_shift/su_mean 0.001
_refine_ls_structure_factor_coef Fsqd
_refine_ls_weighting_details 'calc w=1/[\s^2^(Fo^2^)+(0.0691P)^2^+0.3248P] where P=(Fo^2^+2Fc^2^)/3'
_refine_ls_weighting_scheme calc
_refine_ls_wR_factor_gt 0.120
_refine_ls_wR_factor_ref 0.135
_reflns_number_gt 1826
_reflns_number_total 2391
_reflns_threshold_expression I>2\s(I)
_cod_data_source_file tk2369.cif
_cod_data_source_block I
_cod_original_sg_symbol_H-M 'P 21/n'
_cod_database_code 2221207
_cod_database_fobs_code 2221207

loop_
_symmetry_equiv_pos_as_xyz
'x, y, z'
'-x+1/2, y+1/2, -z+1/2'
'-x, -y, -z'
'x-1/2, -y-1/2, z-1/2'

loop_
_atom_site_type_symbol
_atom_site_label
_atom_site_fract_x
_atom_site_fract_y
_atom_site_fract_z
_atom_site_U_iso_or_equiv
_atom_site_adp_type
_atom_site_calc_flag
_atom_site_refinement_flags
_atom_site_occupancy
_atom_site_disorder_assembly
_atom_site_disorder_group
C C1 0.12966(19) 0.18528(8) 0.03678(19) 0.0379(4) Uani d . 1 . .
C C2 0.0916(2) 0.11993(8) 0.0772(2) 0.0480(4) Uani d . 1 . .
C C3 0.2273(3) 0.07205(10) 0.1098(3) 0.0688(6) Uani d . 1 . .
H H3 0.2062 0.0282 0.1376 0.083 Uiso calc R 1 . .
C C4 0.3924(3) 0.08854(14) 0.1016(3) 0.0799(8) Uani d . 1 . .
H H4 0.4816 0.0559 0.1241 0.096 Uiso calc R 1 . .
C C5 0.4251(3) 0.15276(13) 0.0604(3) 0.0693(6) Uani d . 1 . .
H H5 0.5369 0.1632 0.0552 0.083 Uiso calc R 1 . .
C C6 0.2949(2) 0.20310(10) 0.0260(2) 0.0483(4) Uani d . 1 . .
C C7 0.00487(18) 0.28812(7) 0.11169(19) 0.0353(3) Uani d . 1 . .
C C8 -0.1610(2) 0.33204(8) 0.0593(2) 0.0434(4) Uani d . 1 . .
H H8A -0.2293 0.3264 -0.0679 0.052 Uiso calc R 1 . .
H H8B -0.2363 0.3174 0.1245 0.052 Uiso calc R 1 . .
C C9 -0.1168(2) 0.40548(8) 0.0976(2) 0.0467(4) Uani d . 1 . .
H H9A -0.0409 0.4109 0.2229 0.056 Uiso calc R 1 . .
H H9B -0.0499 0.4212 0.0250 0.056 Uiso calc R 1 . .
C C10 -0.2830(2) 0.44735(8) 0.0582(2) 0.0473(4) Uani d . 1 . .
C C11 -0.0877(3) 0.10257(10) 0.0884(3) 0.0637(5) Uani d . 1 . .
H H11A -0.1803 0.1074 -0.0280 0.076 Uiso calc R 1 . .
H H11B -0.1120 0.1323 0.1717 0.076 Uiso calc R 1 . .
H H11C -0.0854 0.0570 0.1287 0.076 Uiso calc R 1 . .
C C12 0.3334(3) 0.27264(12) -0.0218(3) 0.0662(6) Uani d . 1 . .
H H12A 0.3733 0.3001 0.0843 0.079 Uiso calc R 1 . .
H H12B 0.2258 0.2916 -0.1077 0.079 Uiso calc R 1 . .
H H12C 0.4256 0.2709 -0.0727 0.079 Uiso calc R 1 . .
N N1 -0.00837(16) 0.23498(6) 0.00415(17) 0.0368(3) Uani d . 1 . .
H H1N -0.111(2) 0.2276(9) -0.079(2) 0.044 Uiso d . 1 . .
O O1 0.13819(13) 0.30009(6) 0.24524(15) 0.0469(3) Uani d . 1 . .
O O2 -0.25948(19) 0.51129(6) 0.0379(2) 0.0750(5) Uani d . 1 . .
H H2O -0.363(4) 0.5325(13) 0.012(3) 0.090 Uiso d . 1 . .
O O3 -0.42763(16) 0.42371(6) 0.0464(2) 0.0714(5) Uani d . 1 . .

loop_
_atom_site_aniso_label
_atom_site_aniso_U_11
_atom_site_aniso_U_22
_atom_site_aniso_U_33
_atom_site_aniso_U_12
_atom_site_aniso_U_13
_atom_site_aniso_U_23
C1 0.0333(7) 0.0407(8) 0.0329(7) 0.0075(6) 0.0038(6) -0.0065(6)
C2 0.0541(10) 0.0393(9) 0.0399(9) 0.0074(7) 0.0042(7) -0.0068(7)
C3 0.0865(16) 0.0462(11) 0.0573(12) 0.0256(10) 0.0061(10) -0.0063(8)
C4 0.0731(15) 0.0875(17) 0.0666(13) 0.0504(13) 0.0101(11) -0.0078(12)
C5 0.0444(10) 0.0996(18) 0.0593(12) 0.0256(11) 0.0134(9) -0.0131(11)
C6 0.0358(8) 0.0675(11) 0.0385(8) 0.0078(7) 0.0096(7) -0.0073(8)
C7 0.0270(7) 0.0371(8) 0.0365(8) 0.0034(6) 0.0052(6) 0.0009(6)
C8 0.0307(7) 0.0399(8) 0.0491(9) 0.0082(6) 0.0018(6) -0.0039(7)
C9 0.0341(8) 0.0415(9) 0.0577(10) 0.0060(6) 0.0084(7) -0.0013(7)
C10 0.0385(9) 0.0376(8) 0.0576(10) 0.0057(7) 0.0075(7) -0.0053(7)
C11 0.0671(12) 0.0449(10) 0.0697(13) -0.0105(9) 0.0132(10) 0.0004(9)
C12 0.0486(10) 0.0862(15) 0.0702(13) -0.0092(10) 0.0291(10) 0.0006(11)
N1 0.0258(6) 0.0367(7) 0.0384(7) 0.0032(5) 0.0001(5) -0.0047(5)
O1 0.0325(6) 0.0498(7) 0.0436(6) 0.0089(5) -0.0042(5) -0.0094(5)
O2 0.0473(8) 0.0376(7) 0.1347(15) 0.0076(6) 0.0263(8) -0.0008(8)
O3 0.0415(7) 0.0434(7) 0.1276(13) 0.0085(5) 0.0284(8) 0.0044(7)

loop_
_atom_type_symbol
_atom_type_description
_atom_type_scat_dispersion_real
_atom_type_scat_dispersion_imag
_atom_type_scat_source
C C 0.0033 0.0016 'International Tables Vol C Tables 4.2.6.8 and 6.1.1.4'
H H 0.0000 0.0000 'International Tables Vol C Tables 4.2.6.8 and 6.1.1.4'
N N 0.0061 0.0033 'International Tables Vol C Tables 4.2.6.8 and 6.1.1.4'
O O 0.0106 0.0060 'International Tables Vol C Tables 4.2.6.8 and 6.1.1.4'

loop_
_geom_angle_atom_site_label_1
_geom_angle_atom_site_label_2
_geom_angle_atom_site_label_3
_geom_angle_site_symmetry_1
_geom_angle_site_symmetry_3
_geom_angle
_geom_angle_publ_flag
C6 C1 C2 . . 122.55(15) ?
C6 C1 N1 . . 119.54(15) ?
C2 C1 N1 . . 117.91(14) ?
C3 C2 C1 . . 117.43(18) ?
C3 C2 C11 . . 121.43(18) ?
C1 C2 C11 . . 121.12(15) ?
C4 C3 C2 . . 121.1(2) ?
C4 C3 H3 . . 119.4 ?
C2 C3 H3 . . 119.4 ?
C5 C4 C3 . . 120.05(18) ?
C5 C4 H4 . . 120.0 ?
C3 C4 H4 . . 120.0 ?
C4 C5 C6 . . 121.7(2) ?
C4 C5 H5 . . 119.1 ?
C6 C5 H5 . . 119.1 ?
C1 C6 C5 . . 117.12(19) ?
C1 C6 C12 . . 122.35(15) ?
C5 C6 C12 . . 120.53(18) ?
O1 C7 N1 . . 123.55(13) ?
O1 C7 C8 . . 121.63(13) ?
N1 C7 C8 . . 114.79(12) ?
C9 C8 C7 . . 112.76(12) ?
C9 C8 H8A . . 109.0 ?
C7 C8 H8A . . 109.0 ?
C9 C8 H8B . . 109.0 ?
C7 C8 H8B . . 109.0 ?
H8A C8 H8B . . 107.8 ?
C10 C9 C8 . . 111.83(13) ?
C10 C9 H9A . . 109.3 ?
C8 C9 H9A . . 109.3 ?
C10 C9 H9B . . 109.3 ?
C8 C9 H9B . . 109.3 ?
H9A C9 H9B . . 107.9 ?
O3 C10 O2 . . 122.82(15) ?
O3 C10 C9 . . 122.82(15) ?
O2 C10 C9 . . 114.37(15) ?
C2 C11 H11A . . 109.5 ?
C2 C11 H11B . . 109.5 ?
H11A C11 H11B . . 109.5 ?
C2 C11 H11C . . 109.5 ?
H11A C11 H11C . . 109.5 ?
H11B C11 H11C . . 109.5 ?
C6 C12 H12A . . 109.5 ?
C6 C12 H12B . . 109.5 ?
H12A C12 H12B . . 109.5 ?
C6 C12 H12C . . 109.5 ?
H12A C12 H12C . . 109.5 ?
H12B C12 H12C . . 109.5 ?
C7 N1 C1 . . 123.37(12) ?
C7 N1 H1N . . 117.7(12) ?
C1 N1 H1N . . 118.3(12) ?
C10 O2 H2O . . 109.4(16) ?

loop_
_geom_bond_atom_site_label_1
_geom_bond_atom_site_label_2
_geom_bond_site_symmetry_2
_geom_bond_distance
_geom_bond_publ_flag
C1 C6 . 1.395(2) ?
C1 C2 . 1.398(2) ?
C1 N1 . 1.4306(18) ?
C2 C3 . 1.393(2) ?
C2 C11 . 1.503(3) ?
C3 C4 . 1.379(3) ?
C3 H3 . 0.9300 ?
C4 C5 . 1.367(4) ?
C4 H4 . 0.9300 ?
C5 C6 . 1.395(3) ?
C5 H5 . 0.9300 ?
C6 C12 . 1.495(3) ?
C7 O1 . 1.2260(17) ?
C7 N1 . 1.3415(19) ?
C7 C8 . 1.5115(19) ?
C8 C9 . 1.508(2) ?
C8 H8A . 0.9700 ?
C8 H8B . 0.9700 ?
C9 C10 . 1.498(2) ?
C9 H9A . 0.9700 ?
C9 H9B . 0.9700 ?
C10 O3 . 1.216(2) ?
C10 O2 . 1.304(2) ?
C11 H11A . 0.9600 ?
C11 H11B . 0.9600 ?
C11 H11C . 0.9600 ?
C12 H12A . 0.9600 ?
C12 H12B . 0.9600 ?
C12 H12C . 0.9600 ?
N1 H1N . 0.859(18) ?
O2 H2O . 0.88(3) ?

loop_
_geom_hbond_atom_site_label_D
_geom_hbond_atom_site_label_H
_geom_hbond_atom_site_label_A
_geom_hbond_site_symmetry_A
_geom_hbond_distance_DH
_geom_hbond_distance_HA
_geom_hbond_distance_DA
_geom_hbond_angle_DHA
N1 H1N O1 4_565 0.859(18) 2.059(19) 2.9120(16) 171.8(17)
O2 H2O O3 3_465 0.88(3) 1.79(3) 2.6686(18) 178(3)

loop_
_geom_torsion_atom_site_label_1
_geom_torsion_atom_site_label_2
_geom_torsion_atom_site_label_3
_geom_torsion_atom_site_label_4
_geom_torsion_site_symmetry_1
_geom_torsion_site_symmetry_2
_geom_torsion_site_symmetry_3
_geom_torsion_site_symmetry_4
_geom_torsion
_geom_torsion_publ_flag
C6 C1 C2 C3 . . . . 0.9(2) ?
N1 C1 C2 C3 . . . . -179.61(14) ?
C6 C1 C2 C11 . . . . 179.75(15) ?
N1 C1 C2 C11 . . . . -0.8(2) ?
C1 C2 C3 C4 . . . . -0.3(3) ?
C11 C2 C3 C4 . . . . -179.12(18) ?
C2 C3 C4 C5 . . . . -0.2(3) ?
C3 C4 C5 C6 . . . . 0.1(3) ?
C2 C1 C6 C5 . . . . -1.0(2) ?
N1 C1 C6 C5 . . . . 179.54(14) ?
C2 C1 C6 C12 . . . . 178.40(16) ?
N1 C1 C6 C12 . . . . -1.0(2) ?
C4 C5 C6 C1 . . . . 0.5(3) ?
C4 C5 C6 C12 . . . . -178.95(19) ?
O1 C7 C8 C9 . . . . 36.3(2) ?
N1 C7 C8 C9 . . . . -145.43(15) ?
C7 C8 C9 C10 . . . . -175.54(14) ?
C8 C9 C10 O3 . . . . 19.1(3) ?
C8 C9 C10 O2 . . . . -161.05(17) ?
O1 C7 N1 C1 . . . . 2.0(2) ?
C8 C7 N1 C1 . . . . -176.22(14) ?
C6 C1 N1 C7 . . . . -66.5(2) ?
C2 C1 N1 C7 . . . . 114.05(17) ?

loop_
_cod_related_entry_id
_cod_related_entry_database
_cod_related_entry_code
1 ChemSpider 299821
